data_4504352
loop_
_publ_author_name
'Mori, Yutaka'
'Chiba, Tsuyoshi'
'Odani, Toru'
'Matsumoto, Akikazu'

_publ_section_title
;
 Molecular Arrangement and Photoreaction of Sorbamides and Hexadienyl
 Carbamates with Various N-Substituents in the Solid State
;
_journal_issue 7
_journal_name_full 'Crystal Growth &amp; Design'
_journal_page_first 1356
_journal_paper_doi 10.1021/cg070366o
_journal_volume 7
_journal_year 2007
_chemical_formula_moiety 'C13 H15 N O '
_chemical_formula_sum 'C13 H15 N O'
_chemical_formula_weight 201.26
_chemical_name_systematic
; 
 ? 
;
_space_group_IT_number 14
_symmetry_cell_setting monoclinic
_symmetry_space_group_name_Hall '-P 2yab'
_symmetry_space_group_name_H-M 'P 1 21/a 1'
_atom_sites_solution_hydrogens geom
_atom_sites_solution_primary direct
_atom_sites_solution_secondary difmap
_audit_creation_method SHELXL-97
_cell_angle_alpha 90.00
_cell_angle_beta 92.683(8)
_cell_angle_gamma 90.00
_cell_formula_units_Z 4
_cell_length_a 12.678(3)
_cell_length_b 4.8825(10)
_cell_length_c 18.413(4)
_cell_measurement_reflns_used 3827
_cell_measurement_temperature 203(2)
_cell_measurement_theta_max 26.9
_cell_measurement_theta_min 3.8
_cell_volume 1138.5(4)
_computing_cell_refinement PROCESS-AUTO
_computing_data_collection PROCESS-AUTO
_computing_data_reduction CrystalStructure
_computing_publication_material 'CrystalStructure 3.8.0'
_computing_structure_refinement 'SHELXL-97 (Sheldrick, 1997)'
_computing_structure_solution 'SHELXS-97 (Sheldrick, 1990)'
_diffrn_ambient_temperature 203(2)
_diffrn_detector_area_resol_mean 10.00
_diffrn_measured_fraction_theta_full 0.992
_diffrn_measured_fraction_theta_max 0.992
_diffrn_measurement_device_type 'Mo K\a'
_diffrn_measurement_method \w
_diffrn_radiation_monochromator graphite
_diffrn_radiation_source 'fine-focus sealed tube'
_diffrn_radiation_type MoK\a
_diffrn_radiation_wavelength 0.71075
_diffrn_reflns_av_R_equivalents 0.0678
_diffrn_reflns_av_sigmaI/netI 0.0668
_diffrn_reflns_limit_h_max 15
_diffrn_reflns_limit_h_min -16
_diffrn_reflns_limit_k_max 6
_diffrn_reflns_limit_k_min -5
_diffrn_reflns_limit_l_max 23
_diffrn_reflns_limit_l_min -23
_diffrn_reflns_number 9700
_diffrn_reflns_theta_full 27.17
_diffrn_reflns_theta_max 27.17
_diffrn_reflns_theta_min 3.22
_exptl_absorpt_coefficient_mu 0.074
_exptl_absorpt_correction_T_max 0.9926
_exptl_absorpt_correction_T_min 0.9674
_exptl_absorpt_correction_type none
_exptl_crystal_colour colorless
_exptl_crystal_density_diffrn 1.174
_exptl_crystal_density_method 'not measured'
_exptl_crystal_description needle
_exptl_crystal_F_000 432
_exptl_crystal_size_max 0.45
_exptl_crystal_size_mid 0.25
_exptl_crystal_size_min 0.10
_refine_diff_density_max 0.134
_refine_diff_density_min -0.161
_refine_diff_density_rms 0.040
_refine_ls_extinction_method none
_refine_ls_goodness_of_fit_ref 0.914
_refine_ls_hydrogen_treatment constr
_refine_ls_matrix_type full
_refine_ls_number_parameters 138
_refine_ls_number_reflns 2519
_refine_ls_number_restraints 0
_refine_ls_restrained_S_all 0.914
_refine_ls_R_factor_all 0.0989
_refine_ls_R_factor_gt 0.0469
_refine_ls_shift/su_max 0.000
_refine_ls_shift/su_mean 0.000
_refine_ls_structure_factor_coef Fsqd
_refine_ls_weighting_details 'calc w=1/[\s^2^(Fo^2^)+(0.0503P)^2^+0.0000P] where P=(Fo^2^+2Fc^2^)/3'
_refine_ls_weighting_scheme calc
_refine_ls_wR_factor_gt 0.0954
_refine_ls_wR_factor_ref 0.1072
_reflns_number_gt 1407
_reflns_number_total 2519
_reflns_threshold_expression >2sigma(I)
_cod_data_source_file cg070366osi20070416_123108.cif
_cod_data_source_block 5
_cod_original_cell_volume 1138.6(4)
_cod_database_code 4504352

loop_
_symmetry_equiv_pos_as_xyz
'x, y, z'
'-x+1/2, y+1/2, -z'
'-x, -y, -z'
'x-1/2, -y-1/2, z'

loop_
_atom_site_label
_atom_site_type_symbol
_atom_site_fract_x
_atom_site_fract_y
_atom_site_fract_z
_atom_site_U_iso_or_equiv
_atom_site_adp_type
_atom_site_occupancy
_atom_site_symmetry_multiplicity
_atom_site_calc_flag
_atom_site_refinement_flags
O1 O 0.57242(9) 0.4502(2) 0.29166(6) 0.0452(3) Uani 1 1 d .
N1 N 0.54251(11) 0.8801(2) 0.24999(7) 0.0413(4) Uani 1 1 d .
H1 H 0.5443 1.0540 0.2603 0.050 Uiso 1 1 calc R
C1 C 0.66882(14) 0.7558(4) 0.64243(9) 0.0536(5) Uani 1 1 d .
H1A H 0.6548 0.9511 0.6419 0.080 Uiso 1 1 calc R
H1B H 0.7412 0.7235 0.6596 0.080 Uiso 1 1 calc R
H1C H 0.6212 0.6656 0.6745 0.080 Uiso 1 1 calc R
C2 C 0.65218(12) 0.6438(4) 0.56728(9) 0.0425(4) Uani 1 1 d .
H2 H 0.6610 0.4540 0.5614 0.051 Uiso 1 1 calc R
C3 C 0.62605(12) 0.7882(3) 0.50795(9) 0.0395(4) Uani 1 1 d .
H3 H 0.6173 0.9781 0.5135 0.047 Uiso 1 1 calc R
C4 C 0.60999(12) 0.6764(3) 0.43556(8) 0.0371(4) Uani 1 1 d .
H4 H 0.6172 0.4860 0.4301 0.044 Uiso 1 1 calc R
C5 C 0.58579(12) 0.8222(3) 0.37593(9) 0.0363(4) Uani 1 1 d .
H5 H 0.5801 1.0133 0.3805 0.044 Uiso 1 1 calc R
C6 C 0.56738(12) 0.7003(3) 0.30325(9) 0.0348(4) Uani 1 1 d .
C7 C 0.51266(14) 0.7984(3) 0.17578(9) 0.0469(5) Uani 1 1 d .
H7A H 0.4846 0.6114 0.1759 0.056 Uiso 1 1 calc R
H7B H 0.5753 0.7995 0.1465 0.056 Uiso 1 1 calc R
C8 C 0.43058(13) 0.9892(3) 0.14210(8) 0.0379(4) Uani 1 1 d .
C9 C 0.45112(14) 1.1462(3) 0.08191(9) 0.0419(4) Uani 1 1 d .
H9 H 0.5175 1.1337 0.0614 0.050 Uiso 1 1 calc R
C10 C 0.37570(14) 1.3212(4) 0.05139(9) 0.0472(5) Uani 1 1 d .
H10 H 0.3908 1.4247 0.0101 0.057 Uiso 1 1 calc R
C11 C 0.27884(15) 1.3441(4) 0.08121(10) 0.0522(5) Uani 1 1 d .
H11 H 0.2277 1.4638 0.0606 0.063 Uiso 1 1 calc R
C12 C 0.25685(14) 1.1900(4) 0.14182(10) 0.0524(5) Uani 1 1 d .
H12 H 0.1909 1.2061 0.1627 0.063 Uiso 1 1 calc R
C13 C 0.33167(15) 1.0134(3) 0.17147(9) 0.0481(5) Uani 1 1 d .
H13 H 0.3158 0.9075 0.2122 0.058 Uiso 1 1 calc R

loop_
_atom_site_aniso_label
_atom_site_aniso_U_11
_atom_site_aniso_U_22
_atom_site_aniso_U_33
_atom_site_aniso_U_23
_atom_site_aniso_U_13
_atom_site_aniso_U_12
O1 0.0620(8) 0.0279(6) 0.0447(7) -0.0048(5) -0.0080(6) 0.0026(6)
N1 0.0613(9) 0.0267(7) 0.0343(8) -0.0051(6) -0.0140(7) 0.0036(7)
C1 0.0511(11) 0.0744(13) 0.0350(11) -0.0023(9) -0.0003(8) -0.0003(10)
C2 0.0423(10) 0.0458(10) 0.0391(10) -0.0020(8) 0.0000(8) -0.0019(8)
C3 0.0440(10) 0.0365(9) 0.0377(10) -0.0041(7) -0.0011(8) 0.0011(8)
C4 0.0411(9) 0.0313(8) 0.0385(10) -0.0033(7) -0.0011(7) 0.0003(7)
C5 0.0425(9) 0.0273(7) 0.0386(10) -0.0032(7) -0.0046(7) -0.0005(7)
C6 0.0345(9) 0.0297(8) 0.0397(10) -0.0024(7) -0.0036(7) -0.0005(8)
C7 0.0643(12) 0.0407(9) 0.0343(10) -0.0087(8) -0.0103(9) 0.0063(9)
C8 0.0513(11) 0.0339(8) 0.0276(9) -0.0078(7) -0.0091(8) 0.0011(8)
C9 0.0471(10) 0.0481(10) 0.0297(9) -0.0057(8) -0.0056(7) -0.0029(9)
C10 0.0591(12) 0.0495(10) 0.0321(10) 0.0059(8) -0.0093(9) -0.0062(10)
C11 0.0547(12) 0.0493(10) 0.0507(12) -0.0009(9) -0.0180(9) 0.0068(10)
C12 0.0465(11) 0.0584(11) 0.0517(12) -0.0011(9) -0.0027(9) 0.0037(9)
C13 0.0624(12) 0.0461(10) 0.0358(10) 0.0016(8) 0.0016(9) -0.0034(9)

loop_
_atom_type_symbol
_atom_type_description
_atom_type_scat_dispersion_real
_atom_type_scat_dispersion_imag
_atom_type_scat_source
C C 0.0033 0.0016 'International Tables Vol C Tables 4.2.6.8 and 6.1.1.4'
H H 0.0000 0.0000 'International Tables Vol C Tables 4.2.6.8 and 6.1.1.4'
O O 0.0106 0.0060 'International Tables Vol C Tables 4.2.6.8 and 6.1.1.4'
N N 0.0061 0.0033 'International Tables Vol C Tables 4.2.6.8 and 6.1.1.4'

loop_
_geom_angle_atom_site_label_1
_geom_angle_atom_site_label_2
_geom_angle_atom_site_label_3
_geom_angle
C6 N1 C7 123.23(13)
C6 N1 H1 118.4
C7 N1 H1 118.4
C2 C1 H1A 109.5
C2 C1 H1B 109.5
H1A C1 H1B 109.5
C2 C1 H1C 109.5
H1A C1 H1C 109.5
H1B C1 H1C 109.5
C3 C2 C1 125.87(16)
C3 C2 H2 117.1
C1 C2 H2 117.1
C2 C3 C4 125.19(16)
C2 C3 H3 117.4
C4 C3 H3 117.4
C5 C4 C3 125.11(16)
C5 C4 H4 117.4
C3 C4 H4 117.4
C4 C5 C6 123.61(15)
C4 C5 H5 118.2
C6 C5 H5 118.2
O1 C6 N1 121.98(15)
O1 C6 C5 123.09(14)
N1 C6 C5 114.91(13)
N1 C7 C8 111.13(12)
N1 C7 H7A 109.4
C8 C7 H7A 109.4
N1 C7 H7B 109.4
C8 C7 H7B 109.4
H7A C7 H7B 108.0
C9 C8 C13 118.08(15)
C9 C8 C7 121.32(15)
C13 C8 C7 120.60(15)
C10 C9 C8 121.08(16)
C10 C9 H9 119.5
C8 C9 H9 119.5
C11 C10 C9 120.17(16)
C11 C10 H10 119.9
C9 C10 H10 119.9
C10 C11 C12 119.71(16)
C10 C11 H11 120.1
C12 C11 H11 120.1
C13 C12 C11 119.94(17)
C13 C12 H12 120.0
C11 C12 H12 120.0
C12 C13 C8 121.03(17)
C12 C13 H13 119.5
C8 C13 H13 119.5

loop_
_geom_bond_atom_site_label_1
_geom_bond_atom_site_label_2
_geom_bond_distance
O1 C6 1.2420(17)
N1 C6 1.3428(19)
N1 C7 1.4565(19)
N1 H1 0.8700
C1 C2 1.494(2)
C1 H1A 0.9700
C1 H1B 0.9700
C1 H1C 0.9700
C2 C3 1.329(2)
C2 H2 0.9400
C3 C4 1.446(2)
C3 H3 0.9400
C4 C5 1.332(2)
C4 H4 0.9400
C5 C6 1.473(2)
C5 H5 0.9400
C7 C8 1.508(2)
C7 H7A 0.9800
C7 H7B 0.9800
C8 C9 1.382(2)
C8 C13 1.394(2)
C9 C10 1.382(2)
C9 H9 0.9400
C10 C11 1.373(2)
C10 H10 0.9400
C11 C12 1.385(2)
C11 H11 0.9400
C12 C13 1.376(2)
C12 H12 0.9400
C13 H13 0.9400

loop_
_geom_torsion_atom_site_label_1
_geom_torsion_atom_site_label_2
_geom_torsion_atom_site_label_3
_geom_torsion_atom_site_label_4
_geom_torsion
C1 C2 C3 C4 -179.85(15)
C2 C3 C4 C5 -178.64(16)
C3 C4 C5 C6 -178.42(14)
C7 N1 C6 O1 4.2(3)
C7 N1 C6 C5 -174.59(14)
C4 C5 C6 O1 0.4(2)
C4 C5 C6 N1 179.17(15)
C6 N1 C7 C8 145.16(15)
N1 C7 C8 C9 117.06(16)
N1 C7 C8 C13 -62.4(2)
C13 C8 C9 C10 -0.4(2)
C7 C8 C9 C10 -179.83(15)
C8 C9 C10 C11 0.8(2)
C9 C10 C11 C12 -0.3(3)
C10 C11 C12 C13 -0.5(3)
C11 C12 C13 C8 0.9(3)
C9 C8 C13 C12 -0.5(2)
C7 C8 C13 C12 178.98(15)

loop_
_cod_related_entry_id
_cod_related_entry_database
_cod_related_entry_code
1 ChemSpider 23307943
